data_1557619
loop_
_publ_author_name
'Narayan, Easha'
'Fu, Liangfeng'
'Gribble, Gordon W.'
'Kaur, Manpreet'
'Jasinski, Jerry P.'

_publ_section_title
;
 7-Chloro-3-(4-methylphenylsulfonyl)pyrrolo[1,2-<i>c</i>]pyrimidine
;
_journal_coeditor_code HB4342
_journal_issue 3
_journal_name_full IUCrData
_journal_page_first
;
;
_journal_paper_doi 10.1107/S241431462000382X
_journal_volume 5
_journal_year 2020
_chemical_formula_iupac 'C14 H11 Cl N2 O2 S'
_chemical_formula_moiety 'C14 H11 Cl N2 O2 S'
_chemical_formula_sum 'C14 H11 Cl N2 O2 S'
_chemical_formula_weight 306.76
_chemical_name_systematic
;
7-Chloro-3-(4-methylphenylsulfonyl)pyrrolo[1,2-<i>c</i>]pyrimidine
;
_space_group_crystal_system triclinic
_space_group_IT_number 2
_space_group_name_Hall '-P 1'
_space_group_name_H-M_alt 'P -1'
_atom_sites_solution_hydrogens geom
_atom_sites_solution_primary dual
_audit_creation_method
;
Olex2 1.2
(compiled 2018.05.29 svn.r3508 for OlexSys, GUI svn.r5506)
;
_cell_angle_alpha 102.192(7)
_cell_angle_beta 99.616(6)
_cell_angle_gamma 104.149(6)
_cell_formula_units_Z 2
_cell_length_a 7.2285(5)
_cell_length_b 7.2385(5)
_cell_length_c 13.7586(11)
_cell_measurement_reflns_used 1885
_cell_measurement_temperature 173(2)
_cell_measurement_theta_max 71.4400
_cell_measurement_theta_min 6.4840
_cell_volume 663.91(9)
_computing_cell_refinement
;
CrysAlisPro (Rigaku OD, 2019)
;
_computing_data_collection
;
CrysAlisPro (Rigaku OD, 2019)
;
_computing_data_reduction
;
CrysAlisPro (Rigaku OD, 2019)
;
_computing_molecular_graphics
;
<i>OLEX2</i> (Dolomanov <i>et al.</i>, 2009)
;
_computing_publication_material
;
<i>OLEX2</i> (Dolomanov <i>et al.</i>, 2009)
;
_computing_structure_refinement
;
SHELXL (Sheldrick, 2015b)
;
_computing_structure_solution
;
SHELXT (Sheldrick, 2015a)
;
_diffrn_ambient_temperature 173(2)
_diffrn_detector_area_resol_mean 16.0416
_diffrn_measured_fraction_theta_full 0.993
_diffrn_measured_fraction_theta_max 0.976
_diffrn_measurement_device_type 'Rigaku-Oxford Diffraction Eos, Gemini'
_diffrn_measurement_method '\w scans'
_diffrn_radiation_type CuK\a
_diffrn_radiation_wavelength 1.54184
_diffrn_reflns_av_R_equivalents 0.0360
_diffrn_reflns_av_unetI/netI 0.0584
_diffrn_reflns_limit_h_max 8
_diffrn_reflns_limit_h_min -5
_diffrn_reflns_limit_k_max 8
_diffrn_reflns_limit_k_min -8
_diffrn_reflns_limit_l_max 16
_diffrn_reflns_limit_l_min -16
_diffrn_reflns_number 3839
_diffrn_reflns_theta_full 67.684
_diffrn_reflns_theta_max 71.216
_diffrn_reflns_theta_min 3.377
_diffrn_source 'fine-focus sealed X-ray tube'
_exptl_absorpt_coefficient_mu 4.046
_exptl_absorpt_correction_T_max 1.00000
_exptl_absorpt_correction_T_min 0.74818
_exptl_absorpt_correction_type multi-scan
_exptl_crystal_colour colourless
_exptl_crystal_density_diffrn 1.535
_exptl_crystal_description prism
_exptl_crystal_F_000 316
_exptl_crystal_size_max 0.16
_exptl_crystal_size_mid 0.13
_exptl_crystal_size_min 0.08
_refine_diff_density_max 0.531
_refine_diff_density_min -0.312
_refine_ls_extinction_coef 0.0018(6)
_refine_ls_extinction_expression Fc^*^=kFc[1+0.001xFc^2^\l^3^/sin(2\q)]^-1/4^
_refine_ls_extinction_method
;
SHELXL-2018/1 (Sheldrick 2015)
;
_refine_ls_goodness_of_fit_ref 1.041
_refine_ls_hydrogen_treatment constr
_refine_ls_matrix_type full
_refine_ls_number_parameters 183
_refine_ls_number_reflns 2498
_refine_ls_number_restraints 0
_refine_ls_restrained_S_all 1.041
_refine_ls_R_factor_all 0.0485
_refine_ls_R_factor_gt 0.0430
_refine_ls_shift/su_max 0.000
_refine_ls_shift/su_mean 0.000
_refine_ls_structure_factor_coef Fsqd
_refine_ls_weighting_details 'w=1/[\s^2^(Fo^2^)+(0.0554P)^2^] where P=(Fo^2^+2Fc^2^)/3'
_refine_ls_weighting_scheme calc
_refine_ls_wR_factor_gt 0.1069
_refine_ls_wR_factor_ref 0.1144
_reflns_number_gt 2177
_reflns_number_total 2498
_reflns_threshold_expression 'I > 2\s(I)'
_cod_data_source_file hb4342sup1.cif
_cod_data_source_block I
_cod_database_code 1557619
_shelx_space_group_comment
;
The symmetry employed for this shelxl refinement is uniquely defined
by the following loop, which should always be used as a source of
symmetry information in preference to the above space-group names.
They are only intended as comments.
;

loop_
_space_group_symop_operation_xyz
'x, y, z'
'-x, -y, -z'

loop_
_atom_site_type_symbol
_atom_site_label
_atom_site_fract_x
_atom_site_fract_y
_atom_site_fract_z
_atom_site_U_iso_or_equiv
_atom_site_adp_type
_atom_site_calc_flag
_atom_site_occupancy
_atom_site_disorder_assembly
_atom_site_disorder_group
Cl Cl1 0.01870(9) 0.02376(9) 0.27155(4) 0.03578(19) Uani d 1 . .
S S1 0.40553(8) 0.62315(7) 0.76558(4) 0.02404(18) Uani d 1 . .
O O1 0.5458(3) 0.7802(2) 0.74516(13) 0.0334(4) Uani d 1 . .
O O2 0.2700(3) 0.6692(3) 0.82618(13) 0.0340(4) Uani d 1 . .
N N1 0.3648(3) 0.4137(3) 0.57537(14) 0.0250(4) Uani d 1 . .
N N2 0.0639(3) 0.2272(3) 0.46404(13) 0.0216(4) Uani d 1 . .
C C1 0.2605(3) 0.4612(3) 0.64732(16) 0.0221(4) Uani d 1 . .
C C2 0.0627(3) 0.3971(3) 0.63311(16) 0.0231(4) Uani d 1 . .
H H2 0.001144 0.434521 0.685034 0.028 Uiso calc 1 . .
C C3 -0.0462(3) 0.2721(3) 0.53723(17) 0.0228(4) Uani d 1 . .
C C4 -0.2410(3) 0.1749(3) 0.49171(18) 0.0282(5) Uani d 1 . .
H H4 -0.346453 0.178047 0.521972 0.034 Uiso calc 1 . .
C C5 -0.2517(3) 0.0705(3) 0.39148(18) 0.0289(5) Uani d 1 . .
H H5 -0.365477 -0.008063 0.343710 0.035 Uiso calc 1 . .
C C6 -0.0663(3) 0.1047(3) 0.37665(16) 0.0257(5) Uani d 1 . .
C C7 0.2645(3) 0.3009(3) 0.48672(16) 0.0235(4) Uani d 1 . .
H H7 0.331004 0.268421 0.436325 0.028 Uiso calc 1 . .
C C8 0.5354(3) 0.4809(3) 0.82241(16) 0.0253(4) Uani d 1 . .
C C9 0.7327(4) 0.5134(3) 0.82356(17) 0.0293(5) Uani d 1 . .
H H9 0.796540 0.608266 0.794615 0.035 Uiso calc 1 . .
C C10 0.8339(4) 0.4003(4) 0.86927(19) 0.0316(5) Uani d 1 . .
H H10 0.966752 0.421378 0.871207 0.038 Uiso calc 1 . .
C C11 0.7390(4) 0.2571(3) 0.91184(16) 0.0269(5) Uani d 1 . .
C C12 0.5414(4) 0.2299(4) 0.90997(19) 0.0331(5) Uani d 1 . .
H H12 0.476588 0.134692 0.938446 0.040 Uiso calc 1 . .
C C13 0.4392(4) 0.3421(4) 0.86641(19) 0.0326(5) Uani d 1 . .
H H13 0.307487 0.324508 0.866706 0.039 Uiso calc 1 . .
C C14 0.8477(4) 0.1336(4) 0.95979(18) 0.0335(5) Uani d 1 . .
H H14A 0.794694 -0.002190 0.921296 0.050 Uiso calc 1 . .
H H14B 0.833361 0.145628 1.028789 0.050 Uiso calc 1 . .
H H14C 0.984104 0.178670 0.959859 0.050 Uiso calc 1 . .

loop_
_atom_site_aniso_label
_atom_site_aniso_U_11
_atom_site_aniso_U_22
_atom_site_aniso_U_33
_atom_site_aniso_U_12
_atom_site_aniso_U_13
_atom_site_aniso_U_23
Cl1 0.0431(4) 0.0340(3) 0.0238(3) 0.0029(2) 0.0081(2) 0.0033(2)
S1 0.0260(3) 0.0219(3) 0.0216(3) 0.0068(2) 0.0011(2) 0.00387(19)
O1 0.0329(9) 0.0238(8) 0.0372(9) 0.0025(7) -0.0034(7) 0.0107(7)
O2 0.0357(9) 0.0376(9) 0.0269(8) 0.0160(7) 0.0033(7) 0.0016(7)
N1 0.0239(9) 0.0272(9) 0.0235(9) 0.0050(7) 0.0050(7) 0.0091(7)
N2 0.0240(9) 0.0212(8) 0.0200(8) 0.0054(7) 0.0031(7) 0.0089(7)
C1 0.0240(10) 0.0209(10) 0.0214(10) 0.0054(8) 0.0040(8) 0.0080(8)
C2 0.0271(11) 0.0234(10) 0.0228(10) 0.0108(8) 0.0080(8) 0.0090(8)
C3 0.0220(10) 0.0247(10) 0.0263(10) 0.0093(8) 0.0067(8) 0.0124(8)
C4 0.0207(10) 0.0310(12) 0.0338(12) 0.0076(9) 0.0030(9) 0.0128(9)
C5 0.0276(11) 0.0257(11) 0.0302(11) 0.0044(9) -0.0018(9) 0.0109(9)
C6 0.0309(11) 0.0210(10) 0.0230(10) 0.0050(8) 0.0021(9) 0.0070(8)
C7 0.0230(10) 0.0236(10) 0.0244(10) 0.0056(8) 0.0069(8) 0.0077(8)
C8 0.0275(11) 0.0241(10) 0.0216(10) 0.0063(8) -0.0004(8) 0.0065(8)
C9 0.0342(12) 0.0299(11) 0.0278(11) 0.0096(9) 0.0111(9) 0.0124(9)
C10 0.0262(11) 0.0391(13) 0.0331(11) 0.0120(10) 0.0091(9) 0.0124(10)
C11 0.0331(12) 0.0260(11) 0.0193(9) 0.0095(9) 0.0011(8) 0.0038(8)
C12 0.0322(12) 0.0326(12) 0.0360(12) 0.0064(10) 0.0074(10) 0.0161(10)
C13 0.0248(11) 0.0350(12) 0.0375(12) 0.0047(9) 0.0054(9) 0.0145(10)
C14 0.0435(14) 0.0328(12) 0.0275(11) 0.0179(11) 0.0058(10) 0.0088(9)

loop_
_atom_type_symbol
_atom_type_description
_atom_type_scat_dispersion_real
_atom_type_scat_dispersion_imag
_atom_type_scat_source
C C 0.0181 0.0091 'International Tables Vol C Tables 4.2.6.8 and 6.1.1.4'
H H 0.0000 0.0000 'International Tables Vol C Tables 4.2.6.8 and 6.1.1.4'
Cl Cl 0.3639 0.7018 'International Tables Vol C Tables 4.2.6.8 and 6.1.1.4'
N N 0.0311 0.0180 'International Tables Vol C Tables 4.2.6.8 and 6.1.1.4'
O O 0.0492 0.0322 'International Tables Vol C Tables 4.2.6.8 and 6.1.1.4'
S S 0.3331 0.5567 'International Tables Vol C Tables 4.2.6.8 and 6.1.1.4'

loop_
_geom_angle_atom_site_label_1
_geom_angle_atom_site_label_2
_geom_angle_atom_site_label_3
_geom_angle_site_symmetry_1
_geom_angle_site_symmetry_3
_geom_angle
_geom_angle_publ_flag
O1 S1 O2 . . 119.68(11) ?
O1 S1 C1 . . 108.51(10) ?
O1 S1 C8 . . 107.90(11) ?
O2 S1 C1 . . 106.24(11) ?
O2 S1 C8 . . 108.56(11) ?
C8 S1 C1 . . 105.03(10) ?
C7 N1 C1 . . 116.87(19) ?
C6 N2 C3 . . 107.32(18) ?
C6 N2 C7 . . 131.24(19) ?
C7 N2 C3 . . 121.44(18) ?
N1 C1 S1 . . 114.68(16) ?
C2 C1 S1 . . 119.95(16) ?
C2 C1 N1 . . 125.37(19) ?
C1 C2 C3 . . 117.78(19) ?
C2 C3 N2 . . 115.87(19) ?
C4 C3 N2 . . 107.3(2) ?
C4 C3 C2 . . 136.8(2) ?
C3 C4 C5 . . 107.8(2) ?
C6 C5 C4 . . 108.0(2) ?
N2 C6 Cl1 . . 119.51(18) ?
C5 C6 Cl1 . . 130.89(18) ?
C5 C6 N2 . . 109.6(2) ?
N1 C7 N2 . . 122.67(19) ?
C9 C8 S1 . . 119.13(17) ?
C13 C8 S1 . . 119.48(18) ?
C13 C8 C9 . . 121.4(2) ?
C8 C9 C10 . . 118.5(2) ?
C11 C10 C9 . . 121.1(2) ?
C10 C11 C14 . . 121.0(2) ?
C12 C11 C10 . . 118.8(2) ?
C12 C11 C14 . . 120.2(2) ?
C13 C12 C11 . . 121.1(2) ?
C8 C13 C12 . . 119.2(2) ?

loop_
_geom_bond_atom_site_label_1
_geom_bond_atom_site_label_2
_geom_bond_site_symmetry_2
_geom_bond_distance
_geom_bond_publ_flag
Cl1 C6 . 1.711(2) ?
S1 O1 . 1.4370(18) ?
S1 O2 . 1.4429(18) ?
S1 C1 . 1.773(2) ?
S1 C8 . 1.767(2) ?
N1 C1 . 1.378(3) ?
N1 C7 . 1.294(3) ?
N2 C3 . 1.417(3) ?
N2 C6 . 1.371(3) ?
N2 C7 . 1.373(3) ?
C1 C2 . 1.358(3) ?
C2 C3 . 1.407(3) ?
C3 C4 . 1.380(3) ?
C4 C5 . 1.405(3) ?
C5 C6 . 1.360(3) ?
C8 C9 . 1.384(3) ?
C8 C13 . 1.384(3) ?
C9 C10 . 1.399(3) ?
C10 C11 . 1.390(3) ?
C11 C12 . 1.389(4) ?
C11 C14 . 1.507(3) ?
C12 C13 . 1.384(4) ?

loop_
_geom_hbond_atom_site_label_D
_geom_hbond_atom_site_label_H
_geom_hbond_atom_site_label_A
_geom_hbond_site_symmetry_A
_geom_hbond_distance_DH
_geom_hbond_distance_HA
_geom_hbond_distance_DA
_geom_hbond_angle_DHA
_geom_hbond_publ_flag
C14 H14B O2 2_667 0.96 2.49 3.329(3) 146 yes

loop_
_geom_torsion_atom_site_label_1
_geom_torsion_atom_site_label_2
_geom_torsion_atom_site_label_3
_geom_torsion_atom_site_label_4
_geom_torsion_site_symmetry_1
_geom_torsion_site_symmetry_2
_geom_torsion_site_symmetry_3
_geom_torsion_site_symmetry_4
_geom_torsion
_geom_torsion_publ_flag
S1 C1 C2 C3 . . . . 178.70(15) ?
S1 C8 C9 C10 . . . . 179.69(17) ?
S1 C8 C13 C12 . . . . 179.40(19) ?
O1 S1 C1 N1 . . . . 44.81(18) ?
O1 S1 C1 C2 . . . . -134.12(16) ?
O1 S1 C8 C9 . . . . -10.4(2) ?
O1 S1 C8 C13 . . . . 168.42(19) ?
O2 S1 C1 N1 . . . . 174.70(15) ?
O2 S1 C1 C2 . . . . -4.23(19) ?
O2 S1 C8 C9 . . . . -141.51(19) ?
O2 S1 C8 C13 . . . . 37.3(2) ?
N1 C1 C2 C3 . . . . -0.1(3) ?
N2 C3 C4 C5 . . . . 0.2(2) ?
C1 S1 C8 C9 . . . . 105.19(19) ?
C1 S1 C8 C13 . . . . -76.0(2) ?
C1 N1 C7 N2 . . . . -1.1(3) ?
C1 C2 C3 N2 . . . . -0.6(3) ?
C1 C2 C3 C4 . . . . 179.2(2) ?
C2 C3 C4 C5 . . . . -179.7(2) ?
C3 N2 C6 Cl1 . . . . 179.28(14) ?
C3 N2 C6 C5 . . . . -0.1(2) ?
C3 N2 C7 N1 . . . . 0.4(3) ?
C3 C4 C5 C6 . . . . -0.2(3) ?
C4 C5 C6 Cl1 . . . . -179.09(17) ?
C4 C5 C6 N2 . . . . 0.2(2) ?
C6 N2 C3 C2 . . . . 179.87(17) ?
C6 N2 C3 C4 . . . . 0.0(2) ?
C6 N2 C7 N1 . . . . -178.8(2) ?
C7 N1 C1 S1 . . . . -177.86(15) ?
C7 N1 C1 C2 . . . . 1.0(3) ?
C7 N2 C3 C2 . . . . 0.5(3) ?
C7 N2 C3 C4 . . . . -179.37(18) ?
C7 N2 C6 Cl1 . . . . -1.5(3) ?
C7 N2 C6 C5 . . . . 179.1(2) ?
C8 S1 C1 N1 . . . . -70.37(17) ?
C8 S1 C1 C2 . . . . 110.70(18) ?
C8 C9 C10 C11 . . . . 0.6(4) ?
C9 C8 C13 C12 . . . . -1.8(4) ?
C9 C10 C11 C12 . . . . -1.1(4) ?
C9 C10 C11 C14 . . . . 179.2(2) ?
C10 C11 C12 C13 . . . . 0.2(4) ?
C11 C12 C13 C8 . . . . 1.2(4) ?
C13 C8 C9 C10 . . . . 0.9(3) ?
C14 C11 C12 C13 . . . . 179.9(2) ?

_cod_database_fobs_code 1557619
